data_4033844
loop_
_publ_author_name
'Zhao, Yun-Long'
'Cheng, Ying'

_publ_section_title
;
 Construction of Complex Bisether-Bridged Medium-Sized Cyclic Compounds
 from <i>o</i>-(1-(Acyloxy)propargyl)benzaldehydes under Base and Acid
 Catalysis.
;
_journal_issue 17
_journal_name_full 'The Journal of organic chemistry'
_journal_page_first 11114
_journal_page_last 11124
_journal_paper_doi 10.1021/acs.joc.9b01677
_journal_volume 84
_journal_year 2019
_chemical_formula_moiety 'C22 H18 O5'
_chemical_formula_sum 'C22 H18 O5'
_chemical_formula_weight 362.36
_space_group_crystal_system monoclinic
_space_group_IT_number 14
_space_group_name_Hall '-P 2ybc'
_space_group_name_H-M_alt 'P 1 21/c 1'
_atom_sites_solution_hydrogens geom
_atom_sites_solution_primary dual
_audit_creation_date 2019-03-06
_audit_creation_method
;
Olex2 1.2
(compiled 2018.05.29 svn.r3508 for OlexSys, GUI svn.r5506)
;
_cell_angle_alpha 90
_cell_angle_beta 106.205(3)
_cell_angle_gamma 90
_cell_formula_units_Z 4
_cell_length_a 16.8387(4)
_cell_length_b 6.7800(2)
_cell_length_c 15.4079(4)
_cell_measurement_reflns_used 6206
_cell_measurement_temperature 100.00(10)
_cell_measurement_theta_max 75.3020
_cell_measurement_theta_min 2.7060
_cell_volume 1689.18(8)
_computing_cell_refinement 'CrysAlisPro 1.171.40.35a (Rigaku OD, 2018)'
_computing_data_collection 'CrysAlisPro 1.171.40.35a (Rigaku OD, 2018)'
_computing_data_reduction 'CrysAlisPro 1.171.40.35a (Rigaku OD, 2018)'
_computing_molecular_graphics 'Olex2 (Dolomanov et al., 2009)'
_computing_publication_material 'Olex2 (Dolomanov et al., 2009)'
_computing_structure_refinement 'ShelXL (Sheldrick, 2015)'
_computing_structure_solution 'ShelXT (Sheldrick, 2015)'
_diffrn_ambient_environment N~2~
_diffrn_ambient_temperature 100.00(10)
_diffrn_detector 'CCD plate'
_diffrn_detector_area_resol_mean 10.0000
_diffrn_detector_type HyPix
_diffrn_measured_fraction_theta_full 0.999
_diffrn_measured_fraction_theta_max 0.964
_diffrn_measurement_details
;
List of Runs (angles in degrees, time in seconds):

  # Type    Start    End  Width  t~exp~   \w     \q     \k     \f   Frames
--------------------------------------------------------------------------
  1  \w    -23.00  56.00   0.50    0.06    --   47.70 -55.00  90.00  158
  2  \w     34.00  66.00   0.50    0.25    --  104.75 -55.00  90.00   64
  3  \w     15.00  92.00   0.50    0.06    --   47.70-125.00 -60.00  154
  4  \w     91.00 117.00   0.50    0.25    --  104.75 -45.00-150.00   52
  5  \w    106.00 177.00   0.50    0.25    --  104.75  15.00-180.00  142
  6  \w    109.00 134.00   0.50    0.25    --  104.75  55.00-125.00   50
  7  \w     92.00 177.00   0.50    0.25    --  104.75  45.00 -90.00  170
  8  \w     84.00 109.00   0.50    0.25    --  104.75 -94.00 -60.00   50
  9  \w     49.00  78.00   0.50    0.25    --  104.75 -45.00-150.00   58
 10  \w     34.00  70.00   0.50    0.25    --  104.75 -94.00 -60.00   72
 11  \w     33.00  78.00   0.50    0.06    --   47.70  55.00-125.00   90
 12  \w    -29.00  -3.00   0.50    0.06    --  -47.70  55.00-125.00   52
 13  \w    -61.00 -36.00   0.50    0.06    --  -47.70  55.00-125.00   50
 14  \w   -105.00 -29.00   0.50    0.25    -- -102.00  55.00-125.00  152
 15  \w   -109.00 -27.00   0.50    0.25    -- -102.00  15.00  60.00  164
 16  \w   -104.00 -52.00   0.50    0.25    -- -102.00  45.00  90.00  104
 17  \w   -118.00 -43.00   0.50    0.06    --  -47.70 -55.00  90.00  150
 18  \w   -171.00 -87.00   0.50    0.25    -- -102.00 -55.00  90.00  168
;
_diffrn_measurement_device 'four-circle diffractometer'
_diffrn_measurement_device_type 'XtaLAB Synergy R, DW system, HyPix'
_diffrn_measurement_method '\w scans'
_diffrn_orient_matrix_type 'CrysAlisPro convention (1999,Acta A55,543-557)'
_diffrn_orient_matrix_UB_11 0.0128035000
_diffrn_orient_matrix_UB_12 0.1436425000
_diffrn_orient_matrix_UB_13 0.0801783000
_diffrn_orient_matrix_UB_21 0.0933249000
_diffrn_orient_matrix_UB_22 -0.0462361000
_diffrn_orient_matrix_UB_23 0.0279321000
_diffrn_orient_matrix_UB_31 0.0143395000
_diffrn_orient_matrix_UB_32 0.1698077000
_diffrn_orient_matrix_UB_33 -0.0602937000
_diffrn_radiation_monochromator mirror
_diffrn_radiation_probe x-ray
_diffrn_radiation_type CuK\a
_diffrn_radiation_wavelength 1.54184
_diffrn_reflns_av_R_equivalents 0.0444
_diffrn_reflns_av_unetI/netI 0.0435
_diffrn_reflns_Laue_measured_fraction_full 0.999
_diffrn_reflns_Laue_measured_fraction_max 0.964
_diffrn_reflns_limit_h_max 21
_diffrn_reflns_limit_h_min -21
_diffrn_reflns_limit_k_max 8
_diffrn_reflns_limit_k_min -5
_diffrn_reflns_limit_l_max 17
_diffrn_reflns_limit_l_min -19
_diffrn_reflns_number 11399
_diffrn_reflns_point_group_measured_fraction_full 0.999
_diffrn_reflns_point_group_measured_fraction_max 0.964
_diffrn_reflns_theta_full 67.684
_diffrn_reflns_theta_max 75.457
_diffrn_reflns_theta_min 2.733
_diffrn_source 'Rotating-anode X-ray tube'
_diffrn_source_type 'Rigaku (Cu) X-ray Source'
_exptl_absorpt_coefficient_mu 0.831
_exptl_absorpt_correction_T_max 1.00000
_exptl_absorpt_correction_T_min 0.52521
_exptl_absorpt_correction_type multi-scan
_exptl_absorpt_process_details
;
CrysAlisPro 1.171.40.35a (Rigaku Oxford Diffraction, 2018)
Empirical absorption correction using spherical harmonics,
 implemented in SCALE3 ABSPACK scaling algorithm.
;
_exptl_crystal_colour colourless
_exptl_crystal_colour_primary colourless
_exptl_crystal_density_diffrn 1.425
_exptl_crystal_description block
_exptl_crystal_F_000 760
_exptl_crystal_size_max 0.3
_exptl_crystal_size_mid 0.08
_exptl_crystal_size_min 0.05
_refine_diff_density_max 0.259
_refine_diff_density_min -0.288
_refine_diff_density_rms 0.059
_refine_ls_extinction_method none
_refine_ls_goodness_of_fit_ref 1.077
_refine_ls_hydrogen_treatment constr
_refine_ls_matrix_type full
_refine_ls_number_parameters 245
_refine_ls_number_reflns 3382
_refine_ls_number_restraints 0
_refine_ls_restrained_S_all 1.077
_refine_ls_R_factor_all 0.0557
_refine_ls_R_factor_gt 0.0460
_refine_ls_shift/su_max 0.000
_refine_ls_shift/su_mean 0.000
_refine_ls_structure_factor_coef Fsqd
_refine_ls_weighting_details 'w=1/[\s^2^(Fo^2^)+(0.0594P)^2^+1.1308P] where P=(Fo^2^+2Fc^2^)/3'
_refine_ls_weighting_scheme calc
_refine_ls_wR_factor_gt 0.1211
_refine_ls_wR_factor_ref 0.1291
_reflns_Friedel_coverage 0.000
_reflns_number_gt 2947
_reflns_number_total 3382
_reflns_threshold_expression 'I > 2\s(I)'
_cod_data_source_file jo9b01677_si_004.cif
_cod_data_source_block 20190305a
_cod_original_cell_volume 1689.17(8)
_cod_database_code 4033844
_shelx_shelxl_version_number 2014/7
_chemical_oxdiff_formula c1h1n1o1
_shelx_space_group_comment
;
The symmetry employed for this shelxl refinement is uniquely defined
by the following loop, which should always be used as a source of
symmetry information in preference to the above space-group names.
They are only intended as comments.
;
_shelx_estimated_absorpt_t_max 0.960
_shelx_estimated_absorpt_t_min 0.789
_diffrn_oxdiff_digest_frames
;
01cc1e1ab6abe6c9ed986b830428a898b4001260e46
;
_reflns_odcompleteness_completeness 100.00
_reflns_odcompleteness_iscentric 1
_reflns_odcompleteness_theta 66.97
_olex2_refinement_description
;
1. Fixed Uiso
 At 1.2 times of:
  All C(H) groups, All C(H,H) groups
 At 1.5 times of:
  All C(H,H,H) groups
2.a Ternary CH refined with riding coordinates:
 C8(H8), C10(H10), C22(H22)
2.b Secondary CH2 refined with riding coordinates:
 C9(H9A,H9B)
2.c Aromatic/amide H refined with riding coordinates:
 C2(H2), C3(H3), C4(H4), C5(H5), C12(H12), C13(H13), C14(H14), C15(H15)
2.d X=CH2 refined with riding coordinates:
 C19(H19A,H19B)
2.e Idealised Me refined as rotating group:
 C21(H21A,H21B,H21C)
;
_olex2_submission_special_instructions 'No special instructions were received'
_oxdiff_exptl_absorpt_empirical_details
;
Empirical correction (ABSPACK) includes:
- Absorption correction using spherical harmonics
- Frame scaling
;
_oxdiff_exptl_absorpt_empirical_full_max 1.676
_oxdiff_exptl_absorpt_empirical_full_min 0.449

loop_
_space_group_symop_operation_xyz
'x, y, z'
'-x, y+1/2, -z+1/2'
'-x, -y, -z'
'x, -y-1/2, z-1/2'

loop_
_atom_site_label
_atom_site_type_symbol
_atom_site_fract_x
_atom_site_fract_y
_atom_site_fract_z
_atom_site_U_iso_or_equiv
_atom_site_adp_type
_atom_site_occupancy
_atom_site_site_symmetry_order
_atom_site_calc_flag
_atom_site_refinement_flags_posn
C1 C 0.58240(11) 0.3533(3) 0.58953(11) 0.0216(4) Uani 1 1 d .
C2 C 0.50383(11) 0.3015(3) 0.59550(12) 0.0252(4) Uani 1 1 d .
H2 H 0.4800 0.1822 0.5719 0.030 Uiso 1 1 calc R
C3 C 0.46178(11) 0.4298(3) 0.63691(12) 0.0271(4) Uani 1 1 d .
H3 H 0.4095 0.3964 0.6414 0.033 Uiso 1 1 calc R
C4 C 0.49713(11) 0.6080(3) 0.67179(12) 0.0270(4) Uani 1 1 d .
H4 H 0.4685 0.6927 0.6998 0.032 Uiso 1 1 calc R
C5 C 0.57539(11) 0.6611(3) 0.66512(11) 0.0233(4) Uani 1 1 d .
H5 H 0.5985 0.7814 0.6880 0.028 Uiso 1 1 calc R
C6 C 0.61840(10) 0.5336(3) 0.62417(10) 0.0196(3) Uani 1 1 d .
C7 C 0.62970(11) 0.2173(3) 0.54818(11) 0.0237(4) Uani 1 1 d .
C8 C 0.69605(11) 0.3084(3) 0.51013(11) 0.0232(4) Uani 1 1 d .
H8 H 0.6710 0.3098 0.4446 0.028 Uiso 1 1 calc R
C9 C 0.77386(12) 0.1827(3) 0.52317(12) 0.0258(4) Uani 1 1 d .
H9A H 0.7569 0.0458 0.5135 0.031 Uiso 1 1 calc R
H9B H 0.7996 0.2181 0.4763 0.031 Uiso 1 1 calc R
C10 C 0.83937(11) 0.1971(3) 0.61405(11) 0.0236(4) Uani 1 1 d .
H10 H 0.8805 0.0951 0.6136 0.028 Uiso 1 1 calc R
C11 C 0.88566(11) 0.3886(3) 0.63187(11) 0.0208(4) Uani 1 1 d .
C12 C 0.95793(11) 0.4167(3) 0.60538(11) 0.0240(4) Uani 1 1 d .
H12 H 0.9775 0.3165 0.5757 0.029 Uiso 1 1 calc R
C13 C 0.99999(11) 0.5935(3) 0.62344(12) 0.0255(4) Uani 1 1 d .
H13 H 1.0479 0.6122 0.6056 0.031 Uiso 1 1 calc R
C14 C 0.97109(11) 0.7440(3) 0.66818(11) 0.0236(4) Uani 1 1 d .
H14 H 0.9998 0.8627 0.6803 0.028 Uiso 1 1 calc R
C15 C 0.89934(10) 0.7168(3) 0.69468(11) 0.0203(3) Uani 1 1 d .
H15 H 0.8798 0.8173 0.7243 0.024 Uiso 1 1 calc R
C16 C 0.85701(10) 0.5387(2) 0.67676(10) 0.0189(3) Uani 1 1 d .
C17 C 0.77624(10) 0.5038(2) 0.69924(11) 0.0186(3) Uani 1 1 d .
C18 C 0.76465(10) 0.2888(2) 0.72211(11) 0.0199(3) Uani 1 1 d .
C19 C 0.71680(11) 0.2314(3) 0.77297(11) 0.0237(4) Uani 1 1 d .
H19A H 0.7112 0.0980 0.7838 0.028 Uiso 1 1 calc R
H19B H 0.6890 0.3248 0.7977 0.028 Uiso 1 1 calc R
C20 C 0.82620(10) 0.6181(2) 0.85342(11) 0.0196(3) Uani 1 1 d .
C21 C 0.81243(12) 0.7756(3) 0.91554(12) 0.0260(4) Uani 1 1 d .
H21A H 0.8220 0.9025 0.8927 0.039 Uiso 1 1 calc GR
H21B H 0.8499 0.7568 0.9746 0.039 Uiso 1 1 calc GR
H21C H 0.7565 0.7688 0.9192 0.039 Uiso 1 1 calc GR
C22 C 0.70380(10) 0.5799(2) 0.61702(10) 0.0186(3) Uani 1 1 d .
H22 H 0.7084 0.7239 0.6165 0.022 Uiso 1 1 calc R
O1 O 0.61514(9) 0.0414(2) 0.53787(10) 0.0331(3) Uani 1 1 d .
O2 O 0.80453(8) 0.14674(18) 0.68701(8) 0.0256(3) Uani 1 1 d .
O3 O 0.76762(7) 0.63106(17) 0.77167(7) 0.0189(3) Uani 1 1 d .
O4 O 0.88060(8) 0.49786(19) 0.87065(8) 0.0247(3) Uani 1 1 d .
O5 O 0.71395(7) 0.51152(17) 0.53327(7) 0.0206(3) Uani 1 1 d .

loop_
_atom_site_aniso_label
_atom_site_aniso_U_11
_atom_site_aniso_U_22
_atom_site_aniso_U_33
_atom_site_aniso_U_23
_atom_site_aniso_U_13
_atom_site_aniso_U_12
C1 0.0278(8) 0.0212(8) 0.0171(7) 0.0020(6) 0.0083(6) -0.0009(7)
C2 0.0300(9) 0.0239(9) 0.0221(8) 0.0036(7) 0.0078(7) -0.0050(7)
C3 0.0248(8) 0.0370(11) 0.0214(8) 0.0036(7) 0.0096(7) -0.0030(8)
C4 0.0274(9) 0.0342(10) 0.0226(8) -0.0022(7) 0.0123(7) 0.0029(8)
C5 0.0264(8) 0.0245(9) 0.0199(8) -0.0020(7) 0.0079(6) 0.0002(7)
C6 0.0256(8) 0.0196(8) 0.0149(7) 0.0027(6) 0.0080(6) 0.0010(6)
C7 0.0302(9) 0.0190(9) 0.0214(8) -0.0021(7) 0.0066(7) -0.0027(7)
C8 0.0331(9) 0.0195(8) 0.0194(8) -0.0047(6) 0.0114(7) -0.0015(7)
C9 0.0355(9) 0.0206(9) 0.0258(9) -0.0053(7) 0.0160(7) 0.0008(7)
C10 0.0337(9) 0.0195(8) 0.0238(8) 0.0011(7) 0.0183(7) 0.0051(7)
C11 0.0276(8) 0.0207(8) 0.0173(7) 0.0038(6) 0.0112(6) 0.0044(7)
C12 0.0293(9) 0.0262(9) 0.0201(8) 0.0031(7) 0.0131(7) 0.0077(7)
C13 0.0256(8) 0.0326(10) 0.0217(8) 0.0052(7) 0.0120(7) 0.0024(7)
C14 0.0264(8) 0.0249(9) 0.0215(8) 0.0035(7) 0.0101(7) -0.0025(7)
C15 0.0258(8) 0.0195(8) 0.0178(7) 0.0018(6) 0.0096(6) 0.0023(6)
C16 0.0226(8) 0.0197(8) 0.0161(7) 0.0027(6) 0.0084(6) 0.0022(6)
C17 0.0257(8) 0.0178(8) 0.0161(7) -0.0017(6) 0.0119(6) -0.0005(6)
C18 0.0264(8) 0.0170(8) 0.0177(7) -0.0004(6) 0.0083(6) 0.0016(6)
C19 0.0316(9) 0.0196(8) 0.0228(8) 0.0033(7) 0.0126(7) 0.0002(7)
C20 0.0243(8) 0.0194(8) 0.0181(7) 0.0002(6) 0.0109(6) -0.0038(7)
C21 0.0347(9) 0.0244(9) 0.0211(8) -0.0033(7) 0.0113(7) 0.0006(7)
C22 0.0265(8) 0.0161(8) 0.0164(7) 0.0001(6) 0.0112(6) 0.0004(6)
O1 0.0373(7) 0.0214(7) 0.0413(8) -0.0061(6) 0.0121(6) -0.0051(6)
O2 0.0409(7) 0.0163(6) 0.0271(6) 0.0032(5) 0.0216(6) 0.0039(5)
O3 0.0249(6) 0.0179(6) 0.0168(5) -0.0025(4) 0.0102(4) 0.0012(4)
O4 0.0288(6) 0.0266(7) 0.0214(6) 0.0014(5) 0.0112(5) 0.0048(5)
O5 0.0313(6) 0.0177(6) 0.0168(5) -0.0011(4) 0.0133(5) -0.0005(5)

loop_
_atom_type_symbol
_atom_type_description
_atom_type_scat_dispersion_real
_atom_type_scat_dispersion_imag
_atom_type_scat_source
C C 0.0181 0.0091 'International Tables Vol C Tables 4.2.6.8 and 6.1.1.4'
H H 0.0000 0.0000 'International Tables Vol C Tables 4.2.6.8 and 6.1.1.4'
O O 0.0492 0.0322 'International Tables Vol C Tables 4.2.6.8 and 6.1.1.4'

loop_
_geom_angle_atom_site_label_1
_geom_angle_atom_site_label_2
_geom_angle_atom_site_label_3
_geom_angle
C2 C1 C6 120.74(16)
C2 C1 C7 120.49(16)
C6 C1 C7 118.77(15)
C3 C2 C1 119.20(17)
C2 C3 C4 120.43(16)
C3 C4 C5 120.51(17)
C6 C5 C4 119.68(17)
C1 C6 C22 118.31(15)
C5 C6 C1 119.43(16)
C5 C6 C22 122.25(16)
C1 C7 C8 116.98(15)
O1 C7 C1 123.69(17)
O1 C7 C8 119.15(16)
C9 C8 C7 114.54(15)
O5 C8 C7 114.72(13)
O5 C8 C9 112.96(15)
C10 C9 C8 117.32(14)
C11 C10 C9 115.42(14)
O2 C10 C9 110.63(14)
O2 C10 C11 111.38(14)
C12 C11 C10 120.91(15)
C16 C11 C10 119.34(15)
C16 C11 C12 119.74(16)
C13 C12 C11 119.86(16)
C12 C13 C14 120.36(16)
C15 C14 C13 119.99(17)
C16 C15 C14 119.75(16)
C11 C16 C15 120.30(15)
C11 C16 C17 117.29(15)
C15 C16 C17 122.29(15)
C16 C17 C18 112.56(14)
C16 C17 C22 107.91(12)
C18 C17 C22 112.17(13)
O3 C17 C16 111.89(13)
O3 C17 C18 110.14(12)
O3 C17 C22 101.66(12)
C19 C18 C17 123.61(15)
C19 C18 O2 118.17(15)
O2 C18 C17 118.21(13)
O3 C20 C21 110.04(14)
O4 C20 C21 126.10(16)
O4 C20 O3 123.85(15)
C6 C22 C17 114.37(13)
O5 C22 C6 110.90(13)
O5 C22 C17 111.03(12)
C18 O2 C10 119.42(13)
C20 O3 C17 117.96(12)
C22 O5 C8 117.87(12)

loop_
_geom_bond_atom_site_label_1
_geom_bond_atom_site_label_2
_geom_bond_distance
C1 C2 1.396(2)
C1 C6 1.402(2)
C1 C7 1.474(2)
C2 C3 1.385(3)
C3 C4 1.387(3)
C4 C5 1.397(2)
C5 C6 1.388(2)
C6 C22 1.506(2)
C7 C8 1.529(2)
C7 O1 1.219(2)
C8 C9 1.529(3)
C8 O5 1.433(2)
C9 C10 1.525(3)
C10 C11 1.500(3)
C10 O2 1.4465(19)
C11 C12 1.400(2)
C11 C16 1.390(2)
C12 C13 1.381(3)
C13 C14 1.393(3)
C14 C15 1.391(2)
C15 C16 1.390(2)
C16 C17 1.513(2)
C17 C18 1.525(2)
C17 C22 1.580(2)
C17 O3 1.4496(19)
C18 C19 1.329(2)
C18 O2 1.369(2)
C20 C21 1.495(2)
C20 O3 1.369(2)
C20 O4 1.199(2)
C22 O5 1.4255(18)
